data_7710434
loop_
_publ_author_name
'Tian, Xu-Ke'
'Zhang, Ji-Rui'
'Wen, Meng-Yao'
'Liu, Zi-Han'
'Guo, Jia-hui'
'Ma, Cheng-Yu'
'Zhang, Hao-Yi'
'Yang, Xiao-Gang'
'Ma, Lufang'

_publ_section_title
;
 Red room temperature phosphorescence of lead halide based coordination
 polymer showing efficient angle-dependent polarized emission and
 photoelectric performance
;
_journal_name_full 'Dalton Transactions'
_journal_paper_doi 10.1039/D2DT01196D
_journal_year 2022
_chemical_formula_moiety '0.5(C24 H16 Cl4 N4 Pb2)'
_chemical_formula_sum 'C12 H8 Cl2 N2 Pb'
_chemical_formula_weight 458.33
_space_group_crystal_system monoclinic
_space_group_IT_number 15
_space_group_name_Hall '-C 2yc'
_space_group_name_H-M_alt 'C 1 2/c 1'
_symmetry_Int_Tables_number 15
_atom_sites_solution_primary iterative
_audit_creation_date 2022-02-23
_audit_creation_method
;
Olex2 1.2
(compiled 2018.05.29 svn.r3508 for OlexSys, GUI svn.r5506)
;
_audit_update_record
;
2022-02-26 deposited with the CCDC.	2022-04-27 downloaded from the CCDC.
;
_cell_angle_alpha 90
_cell_angle_beta 106.390(4)
_cell_angle_gamma 90
_cell_formula_units_Z 4
_cell_length_a 15.9914(8)
_cell_length_b 10.2501(4)
_cell_length_c 8.2441(4)
_cell_measurement_temperature 293(2)
_cell_volume 1296.41(11)
_computing_molecular_graphics 'Olex2 (Dolomanov et al., 2009)'
_computing_publication_material 'Olex2 (Dolomanov et al., 2009)'
_computing_structure_refinement 'olex2.refine (Bourhis et al., 2015)'
_computing_structure_solution 'olex2.solve (Bourhis et al., 2015)'
_diffrn_ambient_temperature 293(2)
_diffrn_measured_fraction_theta_full 0.9975
_diffrn_measured_fraction_theta_max 0.9975
_diffrn_measurement_device_type 'multiwire proportional'
_diffrn_measurement_method 'phi and omega scans'
_diffrn_radiation_monochromator graphite
_diffrn_radiation_type 'Mo K\a'
_diffrn_radiation_wavelength 0.71073
_diffrn_reflns_av_R_equivalents 0.0521
_diffrn_reflns_av_unetI/netI 0.0551
_diffrn_reflns_limit_h_max 19
_diffrn_reflns_limit_h_min -15
_diffrn_reflns_limit_k_max 12
_diffrn_reflns_limit_k_min -12
_diffrn_reflns_limit_l_max 10
_diffrn_reflns_limit_l_min -10
_diffrn_reflns_number 2738
_diffrn_reflns_theta_full 25.4965
_diffrn_reflns_theta_max 25.50
_diffrn_reflns_theta_min 3.78
_exptl_absorpt_coefficient_mu 13.406
_exptl_absorpt_correction_T_max 1.00000
_exptl_absorpt_correction_T_min 0.54125
_exptl_absorpt_correction_type multi-scan
_exptl_crystal_colour colourless
_exptl_crystal_colour_primary colourless
_exptl_crystal_density_diffrn 2.3481
_exptl_crystal_description block
_exptl_crystal_F_000 829.3546
_exptl_crystal_size_max 0.28
_exptl_crystal_size_mid 0.25
_exptl_crystal_size_min 0.23
_refine_diff_density_max 0.9647
_refine_diff_density_min -2.0577
_refine_diff_density_rms 0.3352
_refine_ls_d_res_high 0.8256
_refine_ls_d_res_low 5.3913
_refine_ls_goodness_of_fit_ref 0.8932
_refine_ls_hydrogen_treatment constr
_refine_ls_matrix_type full
_refine_ls_number_constraints 8
_refine_ls_number_parameters 78
_refine_ls_number_reflns 1203
_refine_ls_number_restraints 0
_refine_ls_restrained_S_all 0.8932
_refine_ls_R_factor_all 0.0410
_refine_ls_R_factor_gt 0.0393
_refine_ls_shift/su_max 0.0000
_refine_ls_shift/su_mean 0.0000
_refine_ls_structure_factor_coef Fsqd
_refine_ls_weighting_details 'w=1/[\s^2^(Fo^2^)+(0.0799P)^2^] where P=(Fo^2^+2Fc^2^)/3'
_refine_ls_weighting_scheme calc
_refine_ls_wR_factor_gt 0.0954
_refine_ls_wR_factor_ref 0.0990
_reflns_Friedel_coverage 0.0
_reflns_limit_h_max 18
_reflns_limit_h_min -19
_reflns_limit_k_max 12
_reflns_limit_k_min 0
_reflns_limit_l_max 9
_reflns_limit_l_min 0
_reflns_number_gt 1138
_reflns_number_total 1203
_reflns_threshold_expression I>=2u(I)
_cod_data_source_file d2dt01196d2.cif
_cod_data_source_block 1
_cod_database_code 7710434
_olex2_refinement_description
;
1. Fixed Uiso
 At 1.2 times of:
  All C(H) groups
2.a Aromatic/amide H refined with riding coordinates:
 C1(H1), C2(H2), C3(H3), C6(H6)
;
_olex2_submission_special_instructions 'No special instructions were received'

loop_
_space_group_symop_id
_space_group_symop_operation_xyz
1 x,y,z
2 -x,y,-z+1/2
3 -x,-y,-z
4 x,-y,z-1/2
5 x+1/2,y+1/2,z
6 -x+1/2,y+1/2,-z+1/2
7 -x+1/2,-y+1/2,-z
8 x+1/2,-y+1/2,z-1/2

loop_
_atom_site_label
_atom_site_type_symbol
_atom_site_fract_x
_atom_site_fract_y
_atom_site_fract_z
_atom_site_U_iso_or_equiv
_atom_site_adp_type
_atom_site_occupancy
_atom_site_site_symmetry_order
_atom_site_refinement_flags_posn
_atom_site_refinement_flags_adp
_atom_site_refinement_flags_occupancy
Pb1 Pb 1.0 0.94746(3) 0.25 0.0338(2) Uani 1.000000 2 S T P
Cl1 Cl 1.11893(16) 0.9146(3) 0.0511(3) 0.0575(6) Uani 1.000000 1 . . .
N1 N 0.9281(4) 0.7434(7) 0.1120(9) 0.0400(15) Uani 1.000000 1 . . .
C1 C 0.8584(6) 0.7379(11) -0.0193(12) 0.058(2) Uani 1.000000 1 . . .
H1 H 0.8362(6) 0.8173(11) -0.0672(12) 0.070(3) Uiso 1.000000 1 R . .
C2 C 0.8150(7) 0.6281(17) -0.0931(17) 0.083(4) Uani 1.000000 1 . . .
H2 H 0.7655(7) 0.6325(17) -0.1849(17) 0.099(5) Uiso 1.000000 1 R . .
C3 C 0.8504(11) 0.5074(16) -0.021(2) 0.095(6) Uani 1.000000 1 . . .
H3 H 0.8233(11) 0.4295(16) -0.064(2) 0.114(7) Uiso 1.000000 1 R . .
C4 C 0.9233(9) 0.5063(11) 0.1097(18) 0.071(4) Uani 1.000000 1 . . .
C5 C 0.9631(6) 0.6248(9) 0.1798(12) 0.050(2) Uani 1.000000 1 . . .
C6 C 0.9637(10) 0.3851(11) 0.186(2) 0.103(7) Uani 1.000000 1 . . .
H6 H 0.9383(10) 0.3060(11) 0.143(2) 0.123(9) Uiso 1.000000 1 R . .

loop_
_atom_site_aniso_label
_atom_site_aniso_U_11
_atom_site_aniso_U_22
_atom_site_aniso_U_33
_atom_site_aniso_U_12
_atom_site_aniso_U_13
_atom_site_aniso_U_23
Pb1 0.0401(3) 0.0284(3) 0.0280(3) -0.000000 0.00148(18) 0.000000
Cl1 0.0479(12) 0.0638(13) 0.0545(14) 0.0081(12) 0.0044(10) 0.0143(12)
N1 0.038(3) 0.038(4) 0.046(4) -0.003(3) 0.016(3) -0.014(3)
C1 0.045(4) 0.070(6) 0.058(5) -0.016(5) 0.013(4) -0.030(5)
C2 0.051(6) 0.120(10) 0.081(8) -0.032(7) 0.026(5) -0.061(8)
C3 0.104(11) 0.088(10) 0.122(13) -0.065(10) 0.080(11) -0.079(10)
C4 0.105(10) 0.035(6) 0.103(10) -0.023(7) 0.080(9) -0.031(7)
C5 0.055(5) 0.042(5) 0.067(6) -0.016(4) 0.039(4) -0.019(4)
C6 0.173(19) 0.032(5) 0.153(19) -0.021(7) 0.127(15) -0.019(7)

loop_
_atom_type_symbol
_atom_type_scat_dispersion_real
_atom_type_scat_dispersion_imag
_atom_type_scat_Cromer_Mann_a1
_atom_type_scat_Cromer_Mann_a2
_atom_type_scat_Cromer_Mann_a3
_atom_type_scat_Cromer_Mann_a4
_atom_type_scat_Cromer_Mann_b1
_atom_type_scat_Cromer_Mann_b2
_atom_type_scat_Cromer_Mann_b3
_atom_type_scat_Cromer_Mann_b4
_atom_type_scat_Cromer_Mann_c
_atom_type_scat_source
_atom_type_scat_dispersion_source
Pb -3.20855 10.15388 31.06170 13.06370 18.44200 5.96960 0.69020 2.35760 8.61800 47.25790 13.4118003845 'International Tables Volume C Table 6.1.1.4 (pp. 500-502)' 'Henke, Gullikson and Davis, At. Data and Nucl. Data Tables, 1993, 54, 2'
H 0.00000 0.00000 0.49300 0.32291 0.14019 0.04081 10.51090 26.12570 3.14236 57.79970 0.0030380000826 'International Tables Volume C Table 6.1.1.4 (pp. 500-502)' 'Henke, Gullikson and Davis, At. Data and Nucl. Data Tables, 1993, 54, 2'
C 0.00347 0.00161 2.31000 1.02000 1.58860 0.86500 20.84390 10.20750 0.56870 51.65120 0.215599998832 'International Tables Volume C Table 6.1.1.4 (pp. 500-502)' 'Henke, Gullikson and Davis, At. Data and Nucl. Data Tables, 1993, 54, 2'
Cl 0.14873 0.16029 11.46040 7.19640 6.25560 1.64550 0.01040 1.16620 18.51940 47.77840 -9.55739974976 'International Tables Volume C Table 6.1.1.4 (pp. 500-502)' 'Henke, Gullikson and Davis, At. Data and Nucl. Data Tables, 1993, 54, 2'
N 0.00653 0.00323 12.21260 3.13220 2.01250 1.16630 0.00570 9.89330 28.99750 0.58260 -11.5290002823 'International Tables Volume C Table 6.1.1.4 (pp. 500-502)' 'Henke, Gullikson and Davis, At. Data and Nucl. Data Tables, 1993, 54, 2'

loop_
_geom_angle_atom_site_label_1
_geom_angle_atom_site_label_2
_geom_angle_atom_site_label_3
_geom_angle
_geom_angle_site_symmetry_1
_geom_angle_site_symmetry_3
_geom_angle_publ_flag
Cl1 Pb1 Cl1 166.49(12) . 2_755 ?
N1 Pb1 Cl1 86.32(15) . . ?
N1 Pb1 Cl1 82.38(15) . 2_755 ?
N1 Pb1 Cl1 82.38(15) 2_755 . ?
N1 Pb1 Cl1 86.32(15) 2_755 2_755 ?
N1 Pb1 N1 66.5(3) 2_755 . ?
C1 N1 Pb1 125.7(7) . . ?
C5 N1 Pb1 117.9(5) . . ?
C5 N1 C1 116.4(8) . . ?
H1 C1 N1 116.4(6) . . ?
C2 C1 N1 127.2(12) . . ?
C2 C1 H1 116.4(9) . . ?
H2 C2 C1 122.0(9) . . ?
C3 C2 C1 115.9(12) . . ?
C3 C2 H2 122.0(7) . . ?
H3 C3 C2 120.1(7) . . ?
C4 C3 C2 119.7(11) . . ?
C4 C3 H3 120.1(9) . . ?
C5 C4 C3 120.5(14) . . ?
C6 C4 C3 122.0(13) . . ?
C6 C4 C5 117.5(14) . . ?
C4 C5 N1 120.2(10) . . ?
C5 C5 N1 118.9(4) 2_755 . ?
C5 C5 C4 120.9(8) 2_755 . ?
C6 C6 C4 121.5(8) 2_755 . ?
H6 C6 C4 119.2(8) . . ?

loop_
_geom_bond_atom_site_label_1
_geom_bond_atom_site_label_2
_geom_bond_distance
_geom_bond_site_symmetry_2
_geom_bond_publ_flag
Pb1 Cl1 2.860(3) 2_755 ?
Pb1 Cl1 2.860(3) . ?
Pb1 N1 2.501(7) . ?
Pb1 N1 2.501(7) 2_755 ?
N1 C1 1.317(11) . ?
N1 C5 1.388(12) . ?
C1 H1 0.9300 . ?
C1 C2 1.371(16) . ?
C2 H2 0.9300 . ?
C2 C3 1.42(3) . ?
C3 H3 0.9300 . ?
C3 C4 1.35(2) . ?
C4 C5 1.417(15) . ?
C4 C6 1.46(2) . ?
C5 C5 1.401(19) 2_755 ?
C6 C6 1.33(3) 2_755 ?
C6 H6 0.9300 . ?
